data_4086175
loop_
_publ_author_name
'Hering, Florian'
'Radius, Udo'

_publ_section_title
;
 From NHC to Imidazolyl Ligand: Synthesis of Platinum and Palladium
 Complexes d10-[M(NHC)2] (M = Pd, Pt) of the NHC
 1,3-Diisopropylimidazolin-2-ylidene
;
_journal_issue 13
_journal_name_full Organometallics
_journal_page_first 3236
_journal_paper_doi 10.1021/acs.organomet.5b00277
_journal_volume 34
_journal_year 2015
_chemical_formula_sum 'C18 H32 Cl2 N4 Pt'
_chemical_formula_weight 570.46
_chemical_name_systematic
;
 ?
;
_space_group_crystal_system orthorhombic
_space_group_IT_number 19
_space_group_name_Hall 'P 2ac 2ab'
_space_group_name_H-M_alt 'P 21 21 21'
_symmetry_space_group_name_Hall 'P 2ac 2ab'
_symmetry_space_group_name_H-M 'P 21 21 21'
_atom_sites_solution_hydrogens geom
_audit_creation_method SHELXL-2013
_cell_angle_alpha 90
_cell_angle_beta 90
_cell_angle_gamma 90
_cell_formula_units_Z 4
_cell_length_a 8.6775(8)
_cell_length_b 13.0430(12)
_cell_length_c 18.9916(18)
_cell_measurement_reflns_used 9431
_cell_measurement_temperature 168(2)
_cell_measurement_theta_max 26.07
_cell_measurement_theta_min 2.65
_cell_volume 2149.5(3)
_computing_cell_refinement 'Saint+ ver. 7.68A (Bruker AXS)'
_computing_data_collection 'APEX2 ver. 2010.3 (Bruker AXS)'
_computing_data_reduction 'Saint+ ver. 7.68A (Bruker AXS)'
_computing_molecular_graphics 'XP ver. 5.1 (Bruker AXS, 1998)'
_computing_publication_material 'SHELXL-97 (Sheldrick, 2008)'
_computing_structure_refinement 'SHELXL-2013 (Sheldrick, 2013)'
_computing_structure_solution 'SHELXS-97 (Sheldrick, 2008)'
_diffrn_ambient_temperature 168(2)
_diffrn_measured_fraction_theta_full 1.000
_diffrn_measured_fraction_theta_max 0.999
_diffrn_measurement_device_type 'CCD area detector'
_diffrn_measurement_method 'phi and omega scans'
_diffrn_radiation_monochromator graphite
_diffrn_radiation_source 'fine-focus sealed tube'
_diffrn_radiation_type MoK\a
_diffrn_radiation_wavelength 0.71073
_diffrn_reflns_av_R_equivalents 0.0386
_diffrn_reflns_av_unetI/netI 0.0210
_diffrn_reflns_laue_measured_fraction_full 1.000
_diffrn_reflns_laue_measured_fraction_max 0.999
_diffrn_reflns_limit_h_max 10
_diffrn_reflns_limit_h_min -10
_diffrn_reflns_limit_k_max 16
_diffrn_reflns_limit_k_min -16
_diffrn_reflns_limit_l_max 23
_diffrn_reflns_limit_l_min -23
_diffrn_reflns_number 48275
_diffrn_reflns_point_group_measured_fraction_full 0.999
_diffrn_reflns_point_group_measured_fraction_max 0.997
_diffrn_reflns_theta_full 26.000
_diffrn_reflns_theta_max 26.198
_diffrn_reflns_theta_min 1.894
_exptl_absorpt_coefficient_mu 6.785
_exptl_absorpt_correction_T_max 0.75
_exptl_absorpt_correction_T_min 0.29
_exptl_absorpt_correction_type analytical
_exptl_absorpt_process_details 'SadAbs-2008/1 (Bruker, 2008)'
_exptl_crystal_colour colourless
_exptl_crystal_density_diffrn 1.763
_exptl_crystal_description block
_exptl_crystal_F_000 1120
_exptl_crystal_size_max 0.400
_exptl_crystal_size_mid 0.150
_exptl_crystal_size_min 0.110
_refine_diff_density_max 1.081
_refine_diff_density_min -0.795
_refine_diff_density_rms 0.078
_refine_ls_abs_structure_details
;
 Flack x determined using 1802 quotients [(I+)-(I-)]/[(I+)+(I-)]
 (Parsons and Flack (2004), Acta Cryst. A60, s61).
;
_refine_ls_abs_structure_Flack 0.003(3)
_refine_ls_extinction_method none
_refine_ls_goodness_of_fit_ref 1.095
_refine_ls_hydrogen_treatment constr
_refine_ls_matrix_type full
_refine_ls_number_parameters 234
_refine_ls_number_reflns 4304
_refine_ls_number_restraints 0
_refine_ls_restrained_S_all 1.095
_refine_ls_R_factor_all 0.0137
_refine_ls_R_factor_gt 0.0134
_refine_ls_shift/su_max 0.011
_refine_ls_shift/su_mean 0.000
_refine_ls_structure_factor_coef Fsqd
_refine_ls_weighting_details 'w=1/[\s^2^(Fo^2^)+(0.0148P)^2^+0.1030P] where P=(Fo^2^+2Fc^2^)/3'
_refine_ls_weighting_scheme calc
_refine_ls_wR_factor_gt 0.0325
_refine_ls_wR_factor_ref 0.0326
_reflns_Friedel_coverage 0.750
_reflns_friedel_fraction_full 0.997
_reflns_friedel_fraction_max 0.994
_reflns_number_gt 4260
_reflns_number_total 4304
_reflns_threshold_expression 'I > 2\s(I)'
_cod_data_source_file om5b00277_si_003.cif
_cod_data_source_block compound_cis-10
_cod_database_code 4086175
_shelx_space_group_comment
;
The symmetry employed for this shelxl refinement is uniquely defined
by the following loop, which should always be used as a source of
symmetry information in preference to the above space-group names.
They are only intended as comments.
;
_shelx_estimated_absorpt_t_min 0.172
_shelx_estimated_absorpt_t_max 0.522
_shelxl_version_number 2013-4

loop_
_space_group_symop_operation_xyz
'x, y, z'
'-x+1/2, -y, z+1/2'
'x+1/2, -y+1/2, -z'
'-x, y+1/2, -z+1/2'

loop_
_atom_site_label
_atom_site_type_symbol
_atom_site_fract_x
_atom_site_fract_y
_atom_site_fract_z
_atom_site_U_iso_or_equiv
_atom_site_adp_type
_atom_site_occupancy
_atom_site_site_symmetry_order
_atom_site_calc_flag
_atom_site_refinement_flags_posn
_atom_site_refinement_flags_adp
Pt1 Pt 0.33547(2) -1.00728(2) -0.66063(2) 0.01099(4) Uani 1 1 d . .
Cl1 Cl 0.17601(11) -1.15083(6) -0.63847(5) 0.02152(19) Uani 1 1 d . .
Cl2 Cl 0.24173(11) -0.99771(9) -0.77707(4) 0.02544(19) Uani 1 1 d . .
N1 N 0.5167(4) -1.1006(2) -0.54306(15) 0.0159(6) Uani 1 1 d . .
N2 N 0.3574(3) -0.9877(2) -0.50341(14) 0.0169(6) Uani 1 1 d . .
N3 N 0.5945(3) -0.8600(2) -0.69962(16) 0.0158(6) Uani 1 1 d . .
N4 N 0.3788(3) -0.7833(2) -0.68241(16) 0.0166(7) Uani 1 1 d . .
C1 C 0.4467(4) -0.8772(3) -0.68001(17) 0.0134(7) Uani 1 1 d . .
C2 C 0.4840(5) -0.7095(3) -0.70331(19) 0.0201(8) Uani 1 1 d . .
H2 H 0.4645 -0.6383 -0.7087 0.024 Uiso 1 1 calc R U
C3 C 0.6181(4) -0.7570(3) -0.7145(2) 0.0194(8) Uani 1 1 d . .
H3 H 0.7116 -0.7263 -0.7297 0.023 Uiso 1 1 calc R U
C4 C 0.2144(4) -0.7608(3) -0.6708(2) 0.0225(9) Uani 1 1 d . .
H4 H 0.1630 -0.8251 -0.6543 0.027 Uiso 1 1 calc R U
C5 C 0.1396(5) -0.7281(3) -0.7397(2) 0.0314(10) Uani 1 1 d . .
H5A H 0.0304 -0.7129 -0.7315 0.047 Uiso 1 1 calc R U
H5B H 0.1488 -0.7835 -0.7742 0.047 Uiso 1 1 calc R U
H5C H 0.1913 -0.6666 -0.7577 0.047 Uiso 1 1 calc R U
C6 C 0.1988(6) -0.6805(3) -0.6131(2) 0.0337(11) Uani 1 1 d . .
H6A H 0.2416 -0.7074 -0.5691 0.051 Uiso 1 1 calc R U
H6B H 0.0896 -0.6639 -0.6063 0.051 Uiso 1 1 calc R U
H6C H 0.2549 -0.6184 -0.6268 0.051 Uiso 1 1 calc R U
C7 C 0.7162(4) -0.9378(3) -0.7078(2) 0.0206(8) Uani 1 1 d . .
H7 H 0.6691 -1.0070 -0.7004 0.025 Uiso 1 1 calc R U
C8 C 0.7811(6) -0.9338(3) -0.7819(2) 0.0372(12) Uani 1 1 d . .
H8A H 0.8273 -0.8663 -0.7903 0.056 Uiso 1 1 calc R U
H8B H 0.6979 -0.9454 -0.8159 0.056 Uiso 1 1 calc R U
H8C H 0.8598 -0.9870 -0.7874 0.056 Uiso 1 1 calc R U
C9 C 0.8389(5) -0.9218(3) -0.6521(3) 0.0370(11) Uani 1 1 d . .
H9A H 0.7930 -0.9295 -0.6053 0.055 Uiso 1 1 calc R U
H9B H 0.8823 -0.8528 -0.6568 0.055 Uiso 1 1 calc R U
H9C H 0.9209 -0.9727 -0.6582 0.055 Uiso 1 1 calc R U
C11 C 0.4130(4) -1.0284(3) -0.56387(17) 0.0134(7) Uani 1 1 d . .
C12 C 0.5233(5) -1.1051(3) -0.47027(19) 0.0216(8) Uani 1 1 d . .
H12 H 0.5867 -1.1492 -0.4430 0.026 Uiso 1 1 calc R U
C13 C 0.4233(5) -1.0353(3) -0.44545(19) 0.0219(8) Uani 1 1 d . .
H13 H 0.4018 -1.0212 -0.3974 0.026 Uiso 1 1 calc R U
C14 C 0.6052(4) -1.1686(3) -0.5896(2) 0.0198(8) Uani 1 1 d . .
H14 H 0.5987 -1.1407 -0.6385 0.024 Uiso 1 1 calc R U
C15 C 0.5388(5) -1.2756(3) -0.5899(3) 0.0334(11) Uani 1 1 d . .
H15A H 0.5531 -1.3069 -0.5434 0.050 Uiso 1 1 calc R U
H15B H 0.5917 -1.3170 -0.6255 0.050 Uiso 1 1 calc R U
H15C H 0.4286 -1.2724 -0.6009 0.050 Uiso 1 1 calc R U
C16 C 0.7733(5) -1.1703(4) -0.5680(3) 0.0368(11) Uani 1 1 d . .
H16A H 0.8121 -1.0998 -0.5649 0.055 Uiso 1 1 calc R U
H16B H 0.8331 -1.2083 -0.6031 0.055 Uiso 1 1 calc R U
H16C H 0.7834 -1.2037 -0.5220 0.055 Uiso 1 1 calc R U
C17 C 0.2326(4) -0.9117(3) -0.49982(19) 0.0191(8) Uani 1 1 d . .
H17 H 0.2187 -0.8822 -0.5480 0.023 Uiso 1 1 calc R U
C18 C 0.0807(5) -0.9633(3) -0.4786(2) 0.0322(10) Uani 1 1 d . .
H18A H 0.0882 -0.9877 -0.4299 0.048 Uiso 1 1 calc R U
H18B H 0.0607 -1.0215 -0.5100 0.048 Uiso 1 1 calc R U
H18C H -0.0037 -0.9138 -0.4824 0.048 Uiso 1 1 calc R U
C19 C 0.2748(5) -0.8245(3) -0.4505(2) 0.0302(10) Uani 1 1 d . .
H19A H 0.1923 -0.7732 -0.4507 0.045 Uiso 1 1 calc R U
H19B H 0.3711 -0.7927 -0.4664 0.045 Uiso 1 1 calc R U
H19C H 0.2884 -0.8513 -0.4027 0.045 Uiso 1 1 calc R U

loop_
_atom_site_aniso_label
_atom_site_aniso_U_11
_atom_site_aniso_U_22
_atom_site_aniso_U_33
_atom_site_aniso_U_23
_atom_site_aniso_U_13
_atom_site_aniso_U_12
Pt1 0.01284(7) 0.01231(6) 0.00781(7) 0.00035(5) -0.00042(5) -0.00033(5)
Cl1 0.0221(5) 0.0199(4) 0.0226(5) -0.0015(3) 0.0019(4) -0.0080(4)
Cl2 0.0367(5) 0.0276(5) 0.0120(4) -0.0008(4) -0.0098(3) 0.0021(5)
N1 0.0188(16) 0.0173(15) 0.0117(15) 0.0017(12) -0.0021(13) 0.0013(13)
N2 0.0223(14) 0.0188(14) 0.0096(14) -0.0008(11) 0.0000(11) 0.0025(14)
N3 0.0139(15) 0.0146(15) 0.0191(17) 0.0001(12) 0.0006(13) -0.0003(12)
N4 0.0162(16) 0.0157(14) 0.0178(16) 0.0048(12) -0.0003(12) 0.0011(12)
C1 0.0162(18) 0.0183(17) 0.0057(16) -0.0002(13) -0.0011(13) -0.0009(14)
C2 0.025(2) 0.0145(17) 0.021(2) 0.0043(15) 0.0004(17) -0.0016(16)
C3 0.023(2) 0.0142(18) 0.020(2) 0.0016(15) -0.0009(16) -0.0058(15)
C4 0.0164(18) 0.0211(18) 0.030(2) 0.0098(17) 0.0040(17) 0.0037(14)
C5 0.027(2) 0.027(2) 0.040(3) 0.0093(19) -0.011(2) 0.0010(19)
C6 0.038(3) 0.025(2) 0.038(3) 0.0053(19) 0.013(2) 0.0098(19)
C7 0.0166(19) 0.0154(18) 0.030(2) -0.0008(16) 0.0063(16) -0.0005(14)
C8 0.053(3) 0.023(2) 0.036(3) -0.0019(19) 0.021(2) 0.003(2)
C9 0.024(2) 0.036(2) 0.051(3) -0.001(2) -0.009(2) 0.008(2)
C11 0.0134(16) 0.0139(17) 0.0130(17) 0.0006(14) 0.0001(14) -0.0031(14)
C12 0.027(2) 0.027(2) 0.0112(19) 0.0048(15) -0.0028(16) 0.0022(17)
C13 0.032(2) 0.025(2) 0.0083(17) 0.0014(15) -0.0021(16) 0.0027(17)
C14 0.022(2) 0.023(2) 0.0145(19) 0.0047(16) 0.0033(16) 0.0078(16)
C15 0.033(3) 0.024(2) 0.043(3) -0.007(2) 0.009(2) 0.0042(19)
C16 0.022(2) 0.043(3) 0.045(3) 0.000(2) 0.003(2) 0.008(2)
C17 0.026(2) 0.0185(19) 0.013(2) -0.0008(15) -0.0001(16) 0.0059(16)
C18 0.026(2) 0.031(2) 0.040(3) 0.001(2) 0.004(2) 0.0020(18)
C19 0.043(3) 0.021(2) 0.027(2) -0.0075(17) 0.001(2) 0.0033(19)

loop_
_atom_type_symbol
_atom_type_description
_atom_type_scat_dispersion_real
_atom_type_scat_dispersion_imag
_atom_type_scat_source
C C 0.0033 0.0016 'International Tables Vol C Tables 4.2.6.8 and 6.1.1.4'
H H 0.0000 0.0000 'International Tables Vol C Tables 4.2.6.8 and 6.1.1.4'
Cl Cl 0.1484 0.1585 'International Tables Vol C Tables 4.2.6.8 and 6.1.1.4'
N N 0.0061 0.0033 'International Tables Vol C Tables 4.2.6.8 and 6.1.1.4'
Pt Pt -1.7033 8.3905 'International Tables Vol C Tables 4.2.6.8 and 6.1.1.4'

loop_
_geom_angle_atom_site_label_1
_geom_angle_atom_site_label_2
_geom_angle_atom_site_label_3
_geom_angle
C11 Pt1 C1 97.23(14)
C11 Pt1 Cl2 175.02(10)
C1 Pt1 Cl2 87.06(10)
C11 Pt1 Cl1 85.61(10)
C1 Pt1 Cl1 173.27(10)
Cl2 Pt1 Cl1 90.40(4)
C11 N1 C12 110.3(3)
C11 N1 C14 126.1(3)
C12 N1 C14 123.6(3)
C11 N2 C13 110.5(3)
C11 N2 C17 124.5(3)
C13 N2 C17 124.7(3)
C1 N3 C3 110.8(3)
C1 N3 C7 126.4(3)
C3 N3 C7 122.7(3)
C1 N4 C2 110.5(3)
C1 N4 C4 126.4(3)
C2 N4 C4 122.9(3)
N3 C1 N4 104.6(3)
N3 C1 Pt1 130.7(3)
N4 C1 Pt1 124.4(2)
C3 C2 N4 107.3(3)
C3 C2 H2 126.4
N4 C2 H2 126.4
C2 C3 N3 106.8(3)
C2 C3 H3 126.6
N3 C3 H3 126.6
N4 C4 C6 109.4(3)
N4 C4 C5 109.9(3)
C6 C4 C5 112.8(3)
N4 C4 H4 108.2
C6 C4 H4 108.2
C5 C4 H4 108.2
C4 C5 H5A 109.5
C4 C5 H5B 109.5
H5A C5 H5B 109.5
C4 C5 H5C 109.5
H5A C5 H5C 109.5
H5B C5 H5C 109.5
C4 C6 H6A 109.5
C4 C6 H6B 109.5
H6A C6 H6B 109.5
C4 C6 H6C 109.5
H6A C6 H6C 109.5
H6B C6 H6C 109.5
N3 C7 C9 109.6(3)
N3 C7 C8 109.9(3)
C9 C7 C8 112.5(4)
N3 C7 H7 108.3
C9 C7 H7 108.3
C8 C7 H7 108.3
C7 C8 H8A 109.5
C7 C8 H8B 109.5
H8A C8 H8B 109.5
C7 C8 H8C 109.5
H8A C8 H8C 109.5
H8B C8 H8C 109.5
C7 C9 H9A 109.5
C7 C9 H9B 109.5
H9A C9 H9B 109.5
C7 C9 H9C 109.5
H9A C9 H9C 109.5
H9B C9 H9C 109.5
N2 C11 N1 105.1(3)
N2 C11 Pt1 127.8(2)
N1 C11 Pt1 126.3(2)
C13 C12 N1 107.2(3)
C13 C12 H12 126.4
N1 C12 H12 126.4
C12 C13 N2 107.0(3)
C12 C13 H13 126.5
N2 C13 H13 126.5
N1 C14 C15 111.2(3)
N1 C14 C16 110.5(3)
C15 C14 C16 110.8(4)
N1 C14 H14 108.1
C15 C14 H14 108.1
C16 C14 H14 108.1
C14 C15 H15A 109.5
C14 C15 H15B 109.5
H15A C15 H15B 109.5
C14 C15 H15C 109.5
H15A C15 H15C 109.5
H15B C15 H15C 109.5
C14 C16 H16A 109.5
C14 C16 H16B 109.5
H16A C16 H16B 109.5
C14 C16 H16C 109.5
H16A C16 H16C 109.5
H16B C16 H16C 109.5
N2 C17 C19 110.9(3)
N2 C17 C18 110.4(3)
C19 C17 C18 112.0(3)
N2 C17 H17 107.8
C19 C17 H17 107.8
C18 C17 H17 107.8
C17 C18 H18A 109.5
C17 C18 H18B 109.5
H18A C18 H18B 109.5
C17 C18 H18C 109.5
H18A C18 H18C 109.5
H18B C18 H18C 109.5
C17 C19 H19A 109.5
C17 C19 H19B 109.5
H19A C19 H19B 109.5
C17 C19 H19C 109.5
H19A C19 H19C 109.5
H19B C19 H19C 109.5

loop_
_geom_bond_atom_site_label_1
_geom_bond_atom_site_label_2
_geom_bond_distance
Pt1 C11 1.976(3)
Pt1 C1 1.986(4)
Pt1 Cl2 2.3596(8)
Pt1 Cl1 2.3660(9)
N1 C11 1.361(4)
N1 C12 1.385(4)
N1 C14 1.468(5)
N2 C11 1.354(4)
N2 C13 1.387(4)
N2 C17 1.469(4)
N3 C1 1.354(5)
N3 C3 1.388(4)
N3 C7 1.473(4)
N4 C1 1.360(4)
N4 C2 1.384(5)
N4 C4 1.473(5)
C2 C3 1.335(5)
C2 H2 0.9500
C3 H3 0.9500
C4 C6 1.521(6)
C4 C5 1.523(5)
C4 H4 1.0000
C5 H5A 0.9800
C5 H5B 0.9800
C5 H5C 0.9800
C6 H6A 0.9800
C6 H6B 0.9800
C6 H6C 0.9800
C7 C9 1.515(6)
C7 C8 1.517(6)
C7 H7 1.0000
C8 H8A 0.9800
C8 H8B 0.9800
C8 H8C 0.9800
C9 H9A 0.9800
C9 H9B 0.9800
C9 H9C 0.9800
C12 C13 1.343(5)
C12 H12 0.9500
C13 H13 0.9500
C14 C15 1.511(6)
C14 C16 1.515(6)
C14 H14 1.0000
C15 H15A 0.9800
C15 H15B 0.9800
C15 H15C 0.9800
C16 H16A 0.9800
C16 H16B 0.9800
C16 H16C 0.9800
C17 C19 1.518(5)
C17 C18 1.534(6)
C17 H17 1.0000
C18 H18A 0.9800
C18 H18B 0.9800
C18 H18C 0.9800
C19 H19A 0.9800
C19 H19B 0.9800
C19 H19C 0.9800

loop_
_geom_torsion_atom_site_label_1
_geom_torsion_atom_site_label_2
_geom_torsion_atom_site_label_3
_geom_torsion_atom_site_label_4
_geom_torsion
C3 N3 C1 N4 -0.4(4)
C7 N3 C1 N4 -178.0(3)
C3 N3 C1 Pt1 173.7(3)
C7 N3 C1 Pt1 -3.8(5)
C2 N4 C1 N3 0.0(4)
C4 N4 C1 N3 175.2(3)
C2 N4 C1 Pt1 -174.6(3)
C4 N4 C1 Pt1 0.6(5)
C1 N4 C2 C3 0.4(4)
C4 N4 C2 C3 -175.0(3)
N4 C2 C3 N3 -0.6(4)
C1 N3 C3 C2 0.6(4)
C7 N3 C3 C2 178.3(3)
C1 N4 C4 C6 125.2(4)
C2 N4 C4 C6 -60.2(5)
C1 N4 C4 C5 -110.5(4)
C2 N4 C4 C5 64.1(5)
C1 N3 C7 C9 -113.1(4)
C3 N3 C7 C9 69.6(5)
C1 N3 C7 C8 122.8(4)
C3 N3 C7 C8 -54.4(5)
C13 N2 C11 N1 -1.2(4)
C17 N2 C11 N1 -175.0(3)
C13 N2 C11 Pt1 168.7(3)
C17 N2 C11 Pt1 -5.1(5)
C12 N1 C11 N2 0.7(4)
C14 N1 C11 N2 178.1(3)
C12 N1 C11 Pt1 -169.3(3)
C14 N1 C11 Pt1 8.0(5)
C11 N1 C12 C13 0.0(4)
C14 N1 C12 C13 -177.4(3)
N1 C12 C13 N2 -0.7(4)
C11 N2 C13 C12 1.2(4)
C17 N2 C13 C12 175.0(3)
C11 N1 C14 C15 -103.4(4)
C12 N1 C14 C15 73.6(5)
C11 N1 C14 C16 133.2(4)
C12 N1 C14 C16 -49.8(5)
C11 N2 C17 C19 -133.4(4)
C13 N2 C17 C19 53.6(5)
C11 N2 C17 C18 101.8(4)
C13 N2 C17 C18 -71.1(4)
